data_4510134
loop_
_publ_author_name
'Gai, Yanli'
'Jiang, Feilong'
'Chen, Lian'
'Wu, Mingyan'
'Su, Kongzhao'
'Pan, Jie'
'Wan, Xiuyan'
'Hong, Maochun'

_publ_section_title
;
 Europium and Terbium Coordination Polymers Assembled from Hexacarboxylate
 Ligands: Structures and Luminescent Properties
;
_journal_issue 3
_journal_name_full 'Crystal Growth &amp; Design'
_journal_page_first 1010
_journal_paper_doi 10.1021/cg401452p
_journal_volume 14
_journal_year 2014
_chemical_formula_sum 'C24 H18 Gd N0 O16'
_chemical_formula_weight 719.63
_chemical_name_systematic
; 
 ? 
;
_space_group_IT_number 2
_symmetry_cell_setting triclinic
_symmetry_space_group_name_Hall '-P 1'
_symmetry_space_group_name_H-M 'P -1'
_atom_sites_solution_hydrogens geom
_atom_sites_solution_primary direct
_atom_sites_solution_secondary difmap
_audit_creation_method SHELXL-97
_cell_angle_alpha 77.155(4)
_cell_angle_beta 77.056(3)
_cell_angle_gamma 79.616(3)
_cell_formula_units_Z 2
_cell_length_a 11.1090(4)
_cell_length_b 12.2814(5)
_cell_length_c 13.3034(5)
_cell_measurement_reflns_used 9033
_cell_measurement_temperature 173(2)
_cell_measurement_theta_max 73.4140
_cell_measurement_theta_min 3.4630
_cell_volume 1708.32(12)
_computing_cell_refinement 'CrysAlisPro, Agilent Technologies'
_computing_data_collection 'CrysAlisPro, Agilent Technologies'
_computing_data_reduction 'CrysAlisPro, Agilent Technologies'
_computing_structure_refinement 'SHELXL-97 (Sheldrick, 1997)'
_computing_structure_solution 'SHELXS-97 (Sheldrick, 1990)'
_diffrn_ambient_temperature 173(2)
_diffrn_detector_area_resol_mean 10.5594
_diffrn_measured_fraction_theta_full 0.987
_diffrn_measured_fraction_theta_max 0.987
_diffrn_measurement_device_type 'SuperNova, Dual, Cu at zero, Atlas'
_diffrn_measurement_method '\w scans'
_diffrn_radiation_monochromator mirror
_diffrn_radiation_source 'SuperNova (Cu) X-ray Source'
_diffrn_radiation_type CuK\a
_diffrn_radiation_wavelength 1.5418
_diffrn_reflns_av_R_equivalents 0.0346
_diffrn_reflns_av_sigmaI/netI 0.0412
_diffrn_reflns_limit_h_max 9
_diffrn_reflns_limit_h_min -13
_diffrn_reflns_limit_k_max 13
_diffrn_reflns_limit_k_min -15
_diffrn_reflns_limit_l_max 14
_diffrn_reflns_limit_l_min -16
_diffrn_reflns_number 12810
_diffrn_reflns_theta_full 70.99
_diffrn_reflns_theta_max 70.99
_diffrn_reflns_theta_min 3.47
_exptl_absorpt_coefficient_mu 13.116
_exptl_absorpt_correction_T_max 0.1790
_exptl_absorpt_correction_T_min 0.1790
_exptl_absorpt_correction_type sphere
_exptl_absorpt_process_details
;    
CrysAlisPro, Agilent Technologies,
Version 1.171.36.28 (release 01-02-2013 CrysAlis171 .NET)
(compiled Feb  1 2013,16:14:44)
Empirical absorption correction using spherical harmonics,
 implemented in SCALE3 ABSPACK scaling algorithm.
;
_exptl_crystal_colour colorless
_exptl_crystal_density_diffrn 1.399
_exptl_crystal_density_method 'not measured'
_exptl_crystal_description block
_exptl_crystal_F_000 708
_exptl_crystal_size_max 0.20
_exptl_crystal_size_mid 0.20
_exptl_crystal_size_min 0.20
_platon_squeeze_details
;
;
_refine_diff_density_max 3.904
_refine_diff_density_min -0.972
_refine_diff_density_rms 0.115
_refine_ls_extinction_method none
_refine_ls_goodness_of_fit_ref 1.073
_refine_ls_hydrogen_treatment mixed
_refine_ls_matrix_type full
_refine_ls_number_parameters 388
_refine_ls_number_reflns 6528
_refine_ls_number_restraints 6
_refine_ls_restrained_S_all 1.074
_refine_ls_R_factor_all 0.0431
_refine_ls_R_factor_gt 0.0422
_refine_ls_shift/su_max 0.001
_refine_ls_shift/su_mean 0.000
_refine_ls_structure_factor_coef Fsqd
_refine_ls_weighting_details 'calc w=1/[\s^2^(Fo^2^)+(0.0743P)^2^+1.6828P] where P=(Fo^2^+2Fc^2^)/3'
_refine_ls_weighting_scheme calc
_refine_ls_wR_factor_gt 0.1127
_refine_ls_wR_factor_ref 0.1138
_reflns_number_gt 6283
_reflns_number_total 6528
_reflns_threshold_expression >2sigma(I)
_cod_data_source_file cg401452p_si_002.cif
_cod_data_source_block c:complex_6
_cod_original_cell_volume 1708.32(11)
_cod_original_sg_symbol_H-M p-1
_cod_database_code 4510134

loop_
_symmetry_equiv_pos_as_xyz
'x, y, z'
'-x, -y, -z'

loop_
_atom_site_label
_atom_site_type_symbol
_atom_site_fract_x
_atom_site_fract_y
_atom_site_fract_z
_atom_site_U_iso_or_equiv
_atom_site_adp_type
_atom_site_occupancy
_atom_site_symmetry_multiplicity
_atom_site_calc_flag
_atom_site_refinement_flags
Gd1 Gd 0.170412(18) 0.617281(15) 0.296661(16) 0.01614(9) Uani 1 1 d .
O1 O -0.5774(3) 1.1312(2) 0.6256(2) 0.0237(6) Uani 1 1 d .
O2 O -0.6834(2) 0.9845(2) 0.6621(2) 0.0194(6) Uani 1 1 d .
H2 H -0.7492 1.0309 0.6643 0.029 Uiso 1 1 d R
O3 O -0.4646(3) 0.5957(3) 0.6785(4) 0.0475(10) Uani 1 1 d .
O4 O -0.2577(3) 0.5707(2) 0.6621(3) 0.0274(7) Uani 1 1 d .
O5 O 0.0368(3) 0.7478(3) 0.3882(2) 0.0291(7) Uani 1 1 d .
O6 O -0.1350(3) 0.8533(2) 0.3472(2) 0.0227(6) Uani 1 1 d .
O7 O 0.0350(2) 0.7228(2) 0.1682(2) 0.0168(5) Uani 1 1 d .
O8 O 0.1934(3) 0.8010(2) 0.1782(2) 0.0215(6) Uani 1 1 d .
O9 O 0.4430(3) 0.5964(2) -0.0252(3) 0.0322(8) Uani 1 1 d .
O10 O 0.6272(3) 0.6508(3) -0.1016(3) 0.0313(8) Uani 1 1 d .
O11 O 0.6730(2) 1.0458(2) -0.1720(2) 0.0201(6) Uani 1 1 d .
H11 H 0.7151 1.0998 -0.1816 0.030 Uiso 1 1 d R
O12 O 0.5079(3) 1.1807(2) -0.1532(2) 0.0231(6) Uani 1 1 d .
O13 O 0.3883(4) 0.6252(3) 0.2437(4) 0.0626(14) Uani 1 1 d .
O14 O 0.2161(4) 0.5404(3) 0.1382(3) 0.0535(12) Uani 1 1 d .
O15 O -0.0085(4) 0.5278(4) 0.3576(6) 0.086(2) Uani 1 1 d .
O16A O 0.2730(13) 0.6969(15) 0.4065(11) 0.027(3) Uani 0.20 1 d P
O16B O 0.2263(6) 0.6175(6) 0.4587(5) 0.0353(17) Uani 0.50 1 d P
O16C O 0.1278(10) 0.5292(10) 0.4853(9) 0.035(2) Uani 0.30 1 d PU
C1 C -0.5792(3) 1.0305(3) 0.6368(3) 0.0158(7) Uani 1 1 d .
C2 C -0.3498(3) 0.9884(3) 0.5866(3) 0.0136(7) Uani 1 1 d .
H2A H -0.3474 1.0674 0.5726 0.016 Uiso 1 1 calc R
C3 C -0.4642(3) 0.9475(3) 0.6238(3) 0.0136(7) Uani 1 1 d .
C4 C -0.4688(4) 0.8317(3) 0.6450(3) 0.0160(7) Uani 1 1 d .
H4 H -0.5466 0.8037 0.6688 0.019 Uiso 1 1 calc R
C5 C -0.3588(4) 0.7579(3) 0.6310(3) 0.0165(7) Uani 1 1 d .
C6 C -0.2447(4) 0.7989(3) 0.5928(3) 0.0153(7) Uani 1 1 d .
H6 H -0.1702 0.7475 0.5822 0.018 Uiso 1 1 calc R
C7 C -0.2389(4) 0.9149(3) 0.5698(3) 0.0147(7) Uani 1 1 d .
C8 C -0.1167(4) 0.9590(3) 0.5304(3) 0.0148(7) Uani 1 1 d .
C9 C -0.0239(3) 0.9172(3) 0.4519(3) 0.0141(7) Uani 1 1 d .
C10 C -0.0432(4) 0.8335(3) 0.3916(3) 0.0173(8) Uani 1 1 d .
C11 C 0.0908(4) 0.9583(3) 0.4238(3) 0.0155(7) Uani 1 1 d .
H11A H 0.1534 0.9289 0.3716 0.019 Uiso 1 1 calc R
C12 C -0.3613(4) 0.6315(3) 0.6597(4) 0.0254(9) Uani 1 1 d .
C13 C 0.5516(4) 1.0822(3) -0.1501(3) 0.0164(7) Uani 1 1 d .
C14 C 0.3456(3) 1.0152(3) -0.0868(3) 0.0133(7) Uani 1 1 d .
H14 H 0.3100 1.0918 -0.0885 0.016 Uiso 1 1 calc R
C15 C 0.4740(3) 0.9888(3) -0.1183(3) 0.0144(7) Uani 1 1 d .
C16 C 0.5267(3) 0.8762(3) -0.1139(3) 0.0135(7) Uani 1 1 d .
H16 H 0.6142 0.8580 -0.1354 0.016 Uiso 1 1 calc R
C17 C 0.4523(3) 0.7901(3) -0.0781(3) 0.0148(7) Uani 1 1 d .
C18 C 0.3239(4) 0.8186(3) -0.0495(3) 0.0143(7) Uani 1 1 d .
H18 H 0.2727 0.7602 -0.0270 0.017 Uiso 1 1 calc R
C19 C 0.2680(3) 0.9308(3) -0.0527(3) 0.0130(7) Uani 1 1 d .
C20 C 0.1317(3) 0.9634(3) -0.0221(3) 0.0142(7) Uani 1 1 d .
C21 C 0.0526(3) 0.9047(3) 0.0633(3) 0.0135(7) Uani 1 1 d .
C22 C 0.0966(3) 0.8026(3) 0.1400(3) 0.0149(7) Uani 1 1 d .
C23 C -0.0743(3) 0.9419(3) 0.0833(3) 0.0130(7) Uani 1 1 d .
H23 H -0.1251 0.9011 0.1414 0.016 Uiso 1 1 calc R
C24 C 0.5151(4) 0.6714(3) -0.0689(3) 0.0180(8) Uani 1 1 d .

loop_
_atom_site_aniso_label
_atom_site_aniso_U_11
_atom_site_aniso_U_22
_atom_site_aniso_U_33
_atom_site_aniso_U_23
_atom_site_aniso_U_13
_atom_site_aniso_U_12
Gd1 0.01866(14) 0.00455(12) 0.01991(14) 0.00188(8) 0.00025(9) 0.00190(8)
O1 0.0220(14) 0.0137(14) 0.0350(17) -0.0074(12) -0.0068(12) 0.0035(11)
O2 0.0174(13) 0.0176(13) 0.0181(13) 0.0021(11) -0.0020(10) 0.0026(11)
O3 0.0373(19) 0.0133(16) 0.088(3) 0.0132(17) -0.024(2) -0.0076(14)
O4 0.0264(16) 0.0065(13) 0.0417(18) 0.0075(12) -0.0067(13) 0.0027(11)
O5 0.0378(17) 0.0193(15) 0.0312(16) -0.0152(13) -0.0126(14) 0.0146(13)
O6 0.0238(14) 0.0195(14) 0.0247(15) -0.0101(12) -0.0053(12) 0.0058(11)
O7 0.0166(12) 0.0079(12) 0.0219(13) 0.0030(10) -0.0035(10) 0.0007(10)
O8 0.0187(13) 0.0112(13) 0.0304(15) 0.0121(11) -0.0102(12) -0.0049(10)
O9 0.0230(15) 0.0092(14) 0.052(2) 0.0014(14) 0.0087(14) 0.0021(12)
O10 0.0212(15) 0.0123(14) 0.052(2) -0.0042(14) 0.0038(14) 0.0029(12)
O11 0.0180(13) 0.0160(13) 0.0249(14) -0.0022(11) 0.0019(11) -0.0085(11)
O12 0.0244(14) 0.0102(13) 0.0326(16) 0.0014(11) -0.0030(12) -0.0068(11)
O13 0.0311(19) 0.0204(19) 0.121(4) 0.021(2) -0.016(2) -0.0040(15)
O14 0.078(3) 0.038(2) 0.046(2) -0.0266(18) -0.032(2) 0.037(2)
O15 0.035(2) 0.022(2) 0.178(6) 0.005(3) 0.005(3) -0.0016(17)
O16A 0.019(7) 0.046(10) 0.012(7) 0.007(7) -0.008(5) -0.003(7)
O16B 0.031(3) 0.054(4) 0.015(3) -0.012(3) -0.013(3) 0.028(3)
O16C 0.034(3) 0.031(3) 0.033(3) -0.0036(19) -0.0019(19) -0.0006(19)
C1 0.0187(18) 0.0163(19) 0.0105(16) 0.0009(14) -0.0052(14) 0.0013(15)
C2 0.0214(18) 0.0070(16) 0.0102(16) -0.0001(13) -0.0029(14) 0.0017(14)
C3 0.0206(18) 0.0112(17) 0.0075(15) -0.0005(13) -0.0046(13) 0.0021(14)
C4 0.0220(19) 0.0124(18) 0.0105(16) 0.0053(13) -0.0049(14) -0.0014(14)
C5 0.0225(19) 0.0075(17) 0.0161(18) 0.0040(14) -0.0069(15) 0.0027(14)
C6 0.0214(19) 0.0094(17) 0.0127(17) 0.0012(13) -0.0046(14) 0.0019(14)
C7 0.0216(19) 0.0099(17) 0.0101(16) -0.0008(13) -0.0017(14) 0.0015(14)
C8 0.0194(18) 0.0079(16) 0.0125(17) 0.0020(13) -0.0006(14) 0.0022(14)
C9 0.0181(18) 0.0074(16) 0.0141(17) -0.0001(13) -0.0030(14) 0.0030(13)
C10 0.0224(19) 0.0113(17) 0.0141(17) -0.0006(14) 0.0014(15) -0.0002(14)
C11 0.0194(18) 0.0090(16) 0.0139(17) 0.0002(13) -0.0016(14) 0.0043(14)
C12 0.028(2) 0.0110(19) 0.033(2) 0.0049(16) -0.0067(18) -0.0035(16)
C13 0.0207(19) 0.0148(18) 0.0122(17) 0.0014(14) -0.0027(14) -0.0039(15)
C14 0.0167(18) 0.0068(16) 0.0145(17) 0.0004(13) -0.0037(14) 0.0009(13)
C15 0.0196(18) 0.0100(17) 0.0122(16) -0.0010(13) -0.0015(14) -0.0019(14)
C16 0.0134(17) 0.0154(18) 0.0084(16) -0.0014(13) 0.0005(13) 0.0016(14)
C17 0.0186(18) 0.0063(17) 0.0150(17) 0.0037(13) -0.0018(14) 0.0013(14)
C18 0.0198(18) 0.0040(16) 0.0158(17) 0.0029(13) 0.0000(14) -0.0037(14)
C19 0.0169(18) 0.0076(16) 0.0121(16) 0.0026(13) -0.0025(13) -0.0015(13)
C20 0.0174(17) 0.0054(16) 0.0186(18) -0.0003(13) -0.0036(14) -0.0010(13)
C21 0.0166(18) 0.0072(16) 0.0154(17) 0.0023(13) -0.0046(14) -0.0021(13)
C22 0.0166(17) 0.0072(16) 0.0181(18) 0.0001(14) -0.0013(14) -0.0002(13)
C23 0.0145(17) 0.0083(16) 0.0142(17) 0.0023(13) -0.0024(13) -0.0027(13)
C24 0.0166(18) 0.0123(18) 0.0207(19) -0.0030(15) 0.0019(15) 0.0029(15)

loop_
_atom_type_symbol
_atom_type_description
_atom_type_scat_dispersion_real
_atom_type_scat_dispersion_imag
_atom_type_scat_source
C C 0.0181 0.0091 'International Tables Vol C Tables 4.2.6.8 and 6.1.1.4'
O O 0.0492 0.0322 'International Tables Vol C Tables 4.2.6.8 and 6.1.1.4'
Gd Gd -8.8380 11.9157 'International Tables Vol C Tables 4.2.6.8 and 6.1.1.4'
N N 0.0311 0.0180 'International Tables Vol C Tables 4.2.6.8 and 6.1.1.4'
H H 0.0000 0.0000 'International Tables Vol C Tables 4.2.6.8 and 6.1.1.4'

loop_
_geom_angle_atom_site_label_1
_geom_angle_atom_site_label_2
_geom_angle_atom_site_label_3
_geom_angle
_geom_angle_site_symmetry_1
_geom_angle_site_symmetry_3
O4 Gd1 O5 136.05(12) 2_566 .
O4 Gd1 O15 78.69(13) 2_566 .
O5 Gd1 O15 78.68(16) . .
O4 Gd1 O16B 80.04(19) 2_566 .
O5 Gd1 O16B 67.65(16) . .
O15 Gd1 O16B 100.2(3) . .
O4 Gd1 O13 76.82(12) 2_566 .
O5 Gd1 O13 122.12(15) . .
O15 Gd1 O13 155.30(14) . .
O16B Gd1 O13 78.6(2) . .
O4 Gd1 O14 72.30(12) 2_566 .
O5 Gd1 O14 144.72(12) . .
O15 Gd1 O14 90.7(2) . .
O16B Gd1 O14 147.62(16) . .
O13 Gd1 O14 78.95(18) . .
O4 Gd1 O8 145.91(10) 2_566 .
O5 Gd1 O8 75.61(11) . .
O15 Gd1 O8 128.33(14) . .
O16B Gd1 O8 109.9(2) . .
O13 Gd1 O8 73.63(11) . .
O14 Gd1 O8 85.60(13) . .
O4 Gd1 O16C 64.5(3) 2_566 .
O5 Gd1 O16C 71.7(3) . .
O15 Gd1 O16C 63.0(3) . .
O16B Gd1 O16C 38.6(3) . .
O13 Gd1 O16C 108.2(3) . .
O14 Gd1 O16C 132.5(3) . .
O8 Gd1 O16C 141.9(3) . .
O4 Gd1 O16A 98.2(4) 2_566 .
O5 Gd1 O16A 66.3(4) . .
O15 Gd1 O16A 125.2(4) . .
O16B Gd1 O16A 28.3(4) . .
O13 Gd1 O16A 62.2(4) . .
O14 Gd1 O16A 141.1(4) . .
O8 Gd1 O16A 82.8(4) . .
O16C Gd1 O16A 66.6(4) . .
O4 Gd1 O7 133.73(10) 2_566 .
O5 Gd1 O7 76.75(10) . .
O15 Gd1 O7 78.70(17) . .
O16B Gd1 O7 143.73(16) . .
O13 Gd1 O7 116.84(13) . .
O14 Gd1 O7 68.17(10) . .
O8 Gd1 O7 52.20(9) . .
O16C Gd1 O7 134.0(3) . .
O16A Gd1 O7 127.7(4) . .
O4 Gd1 C22 148.04(11) 2_566 .
O5 Gd1 C22 74.16(11) . .
O15 Gd1 C22 103.07(16) . .
O16B Gd1 C22 129.7(2) . .
O13 Gd1 C22 96.06(13) . .
O14 Gd1 C22 75.77(11) . .
O8 Gd1 C22 26.59(10) . .
O16C Gd1 C22 145.1(3) . .
O16A Gd1 C22 105.9(4) . .
O7 Gd1 C22 25.62(10) . .
C1 O2 H2 114.7 . .
C12 O4 Gd1 141.4(3) . 2_566
C10 O5 Gd1 151.4(3) . .
C22 O7 Gd1 92.9(2) . .
C22 O8 Gd1 94.0(2) . .
C13 O11 H11 110.5 . .
O16B O16A Gd1 70.6(8) . .
O16A O16B O16C 153.2(9) . .
O16A O16B Gd1 81.1(7) . .
O16C O16B Gd1 74.2(5) . .
O16B O16C Gd1 67.2(4) . .
O1 C1 O2 123.2(3) . .
O1 C1 C3 123.0(4) . .
O2 C1 C3 113.7(3) . .
C7 C2 C3 120.9(3) . .
C7 C2 H2A 119.6 . .
C3 C2 H2A 119.6 . .
C4 C3 C2 120.1(3) . .
C4 C3 C1 121.7(3) . .
C2 C3 C1 118.2(3) . .
C5 C4 C3 119.4(4) . .
C5 C4 H4 120.3 . .
C3 C4 H4 120.3 . .
C4 C5 C6 120.5(3) . .
C4 C5 C12 120.2(4) . .
C6 C5 C12 119.3(3) . .
C5 C6 C7 120.7(3) . .
C5 C6 H6 119.6 . .
C7 C6 H6 119.6 . .
C2 C7 C6 118.4(3) . .
C2 C7 C8 120.8(3) . .
C6 C7 C8 120.8(3) . .
C11 C8 C9 118.3(4) 2_576 .
C11 C8 C7 118.8(3) 2_576 .
C9 C8 C7 122.8(3) . .
C11 C9 C8 119.3(4) . .
C11 C9 C10 117.2(3) . .
C8 C9 C10 123.4(4) . .
O6 C10 O5 123.9(4) . .
O6 C10 C9 119.5(3) . .
O5 C10 C9 116.6(3) . .
C8 C11 C9 122.4(3) 2_576 .
C8 C11 H11A 118.8 2_576 .
C9 C11 H11A 118.8 . .
O3 C12 O4 125.1(4) . .
O3 C12 C5 118.5(4) . .
O4 C12 C5 116.4(4) . .
O12 C13 O11 124.0(4) . .
O12 C13 C15 123.1(4) . .
O11 C13 C15 112.8(3) . .
C15 C14 C19 121.1(3) . .
C15 C14 H14 119.4 . .
C19 C14 H14 119.4 . .
C14 C15 C16 119.6(3) . .
C14 C15 C13 118.4(3) . .
C16 C15 C13 121.9(3) . .
C17 C16 C15 120.6(3) . .
C17 C16 H16 119.7 . .
C15 C16 H16 119.7 . .
C18 C17 C16 118.8(3) . .
C18 C17 C24 123.1(3) . .
C16 C17 C24 118.0(3) . .
C17 C18 C19 121.9(3) . .
C17 C18 H18 119.0 . .
C19 C18 H18 119.0 . .
C14 C19 C18 117.9(3) . .
C14 C19 C20 119.1(3) . .
C18 C19 C20 123.0(3) . .
C23 C20 C21 116.4(3) 2_575 .
C23 C20 C19 118.3(3) 2_575 .
C21 C20 C19 125.2(3) . .
C23 C21 C20 120.1(3) . .
C23 C21 C22 115.3(3) . .
C20 C21 C22 124.5(3) . .
O7 C22 O8 120.8(3) . .
O7 C22 C21 118.9(3) . .
O8 C22 C21 120.3(3) . .
O7 C22 Gd1 61.45(19) . .
O8 C22 Gd1 59.36(18) . .
C21 C22 Gd1 176.0(3) . .
C21 C23 C20 123.4(3) . 2_575
C21 C23 H23 118.3 . .
C20 C23 H23 118.3 2_575 .
O10 C24 O9 124.6(4) . .
O10 C24 C17 120.5(4) . .
O9 C24 C17 114.9(3) . .

loop_
_geom_bond_atom_site_label_1
_geom_bond_atom_site_label_2
_geom_bond_distance
_geom_bond_site_symmetry_2
Gd1 O4 2.332(3) 2_566
Gd1 O5 2.336(3) .
Gd1 O15 2.342(4) .
Gd1 O16B 2.373(6) .
Gd1 O13 2.378(4) .
Gd1 O14 2.413(4) .
Gd1 O8 2.467(3) .
Gd1 O16C 2.477(11) .
Gd1 O16A 2.485(15) .
Gd1 O7 2.515(3) .
Gd1 C22 2.860(4) .
O1 C1 1.215(5) .
O2 C1 1.322(5) .
O2 H2 0.8418 .
O3 C12 1.256(6) .
O4 C12 1.257(5) .
O4 Gd1 2.332(3) 2_566
O5 C10 1.251(5) .
O6 C10 1.251(5) .
O7 C22 1.238(4) .
O8 C22 1.283(5) .
O9 C24 1.284(5) .
O10 C24 1.223(5) .
O11 C13 1.330(5) .
O11 H11 0.8491 .
O12 C13 1.215(5) .
O16A O16B 1.192(17) .
O16B O16C 1.606(14) .
C1 C3 1.487(5) .
C2 C7 1.396(5) .
C2 C3 1.397(5) .
C2 H2A 0.9500 .
C3 C4 1.395(5) .
C4 C5 1.387(5) .
C4 H4 0.9500 .
C5 C6 1.395(6) .
C5 C12 1.517(5) .
C6 C7 1.400(5) .
C6 H6 0.9500 .
C7 C8 1.493(5) .
C8 C11 1.394(5) 2_576
C8 C9 1.407(5) .
C9 C11 1.397(6) .
C9 C10 1.507(5) .
C11 C8 1.394(5) 2_576
C11 H11A 0.9500 .
C13 C15 1.489(5) .
C14 C15 1.393(5) .
C14 C19 1.400(5) .
C14 H14 0.9500 .
C15 C16 1.395(5) .
C16 C17 1.394(5) .
C16 H16 0.9500 .
C17 C18 1.392(5) .
C17 C24 1.490(5) .
C18 C19 1.402(5) .
C18 H18 0.9500 .
C19 C20 1.482(5) .
C20 C23 1.402(5) 2_575
C20 C21 1.414(5) .
C21 C23 1.386(5) .
C21 C22 1.512(5) .
C23 C20 1.402(5) 2_575
C23 H23 0.9500 .

loop_
_platon_squeeze_void_nr
_platon_squeeze_void_average_x
_platon_squeeze_void_average_y
_platon_squeeze_void_average_z
_platon_squeeze_void_volume
_platon_squeeze_void_count_electrons
1 -0.027 0.500 0.027 577.0 169.1
